data_4085973
loop_
_publ_author_name
'Ylijoki, Kai E. O.'
'Kirk, Andrew D.'
'B\"ocklein, Sebastian'
'Witherell, Ross D.'
'Stryker, Jeffrey M.'

_publ_section_title
;
 Cobalt-Mediated \h5-Pentadienyl/Alkyne [5 + 2] Cycloaddition Reactions:
 Substitution Effects, Bicyclic Synthesis, and Photochemical
 \h4-Cycloheptadiene Demetalation
;
_journal_issue 13
_journal_name_full Organometallics
_journal_page_first 3335
_journal_paper_doi 10.1021/acs.organomet.5b00346
_journal_volume 34
_journal_year 2015
_chemical_formula_moiety 'C13 H16 Co, B F4'
_chemical_formula_sum 'C13 H16 B Co F4'
_chemical_formula_weight 318.00
_chemical_name_systematic
; 
 ? 
;
_space_group_IT_number 14
_symmetry_cell_setting monoclinic
_symmetry_space_group_name_Hall '-P 2yn'
_symmetry_space_group_name_H-M 'P 1 21/n 1'
_atom_sites_solution_hydrogens geom
_atom_sites_solution_primary direct
_atom_sites_solution_secondary difmap
_audit_creation_method SHELXL-97
_cell_angle_alpha 90.00
_cell_angle_beta 104.2735(13)
_cell_angle_gamma 90.00
_cell_formula_units_Z 4
_cell_length_a 7.6512(7)
_cell_length_b 12.3505(11)
_cell_length_c 14.1372(13)
_cell_measurement_reflns_used 4485
_cell_measurement_temperature 193(2)
_cell_measurement_theta_max 26.26
_cell_measurement_theta_min 2.22
_cell_volume 1294.7(2)
_computing_cell_refinement 'Bruker SAINT (Bruker, 1997)'
_computing_data_collection 'Bruker SMART (Bruker, 1997)'
_computing_data_reduction 'Bruker SAINT (Bruker, 1997)'
_computing_molecular_graphics 'Bruker SHELXTL (Bruker, 1997)'
_computing_publication_material 'Bruker SHELXTL (Bruker, 1997)'
_computing_structure_refinement 'SHELXL-97 (Sheldrick, 1997)'
_computing_structure_solution 'SHELXS-97 (Sheldrick, 1990)'
_diffrn_ambient_temperature 193(2)
_diffrn_detector_area_resol_mean 8.192
_diffrn_measured_fraction_theta_full 0.998
_diffrn_measured_fraction_theta_max 0.998
_diffrn_measurement_device_type 'Bruker PLATFORM diffractometer/SMART 1000 CCD area detector'
_diffrn_measurement_method '\w scans'
_diffrn_radiation_monochromator graphite
_diffrn_radiation_source 'fine-focus sealed tube'
_diffrn_radiation_type MoK\a
_diffrn_radiation_wavelength 0.71073
_diffrn_reflns_av_R_equivalents 0.0334
_diffrn_reflns_av_sigmaI/netI 0.0305
_diffrn_reflns_limit_h_max 9
_diffrn_reflns_limit_h_min -9
_diffrn_reflns_limit_k_max 15
_diffrn_reflns_limit_k_min -15
_diffrn_reflns_limit_l_max 17
_diffrn_reflns_limit_l_min -17
_diffrn_reflns_number 9261
_diffrn_reflns_theta_full 26.40
_diffrn_reflns_theta_max 26.40
_diffrn_reflns_theta_min 2.22
_diffrn_standards_decay_% 0
_diffrn_standards_interval_time 0
_diffrn_standards_number 0
_exptl_absorpt_coefficient_mu 1.354
_exptl_absorpt_correction_T_max 0.9232
_exptl_absorpt_correction_T_min 0.4972
_exptl_absorpt_correction_type multi-scan
_exptl_absorpt_process_details 'SADABS (Sheldrick, 1996)'
_exptl_crystal_colour orange
_exptl_crystal_density_diffrn 1.631
_exptl_crystal_density_method 'not measured'
_exptl_crystal_description plate
_exptl_crystal_F_000 648
_exptl_crystal_size_max 0.60
_exptl_crystal_size_mid 0.20
_exptl_crystal_size_min 0.06
_refine_diff_density_max 0.401
_refine_diff_density_min -0.237
_refine_diff_density_rms 0.067
_refine_ls_extinction_method none
_refine_ls_goodness_of_fit_ref 1.045
_refine_ls_hydrogen_treatment constr
_refine_ls_matrix_type full
_refine_ls_number_parameters 190
_refine_ls_number_reflns 2653
_refine_ls_number_restraints 0
_refine_ls_restrained_S_all 1.045
_refine_ls_R_factor_all 0.0440
_refine_ls_R_factor_gt 0.0336
_refine_ls_shift/su_max 0.000
_refine_ls_shift/su_mean 0.000
_refine_ls_structure_factor_coef Fsqd
_refine_ls_weighting_details 'calc w=1/[\s^2^(Fo^2^)+(0.0430P)^2^+0.6069P] where P=(Fo^2^+2Fc^2^)/3'
_refine_ls_weighting_scheme calc
_refine_ls_wR_factor_gt 0.0817
_refine_ls_wR_factor_ref 0.0870
_reflns_number_gt 2181
_reflns_number_total 2653
_reflns_threshold_expression I>2\s(I)
_cod_data_source_file om5b00346_si_002.cif
_cod_data_source_block 8a
_cod_depositor_comments
;
The following automatic conversions were performed:

'_symmetry_cell_setting' value 'Monoclinic' changed to 'monoclinic'
according to
/usr/data/users/saulius/crontab/automatic-downloads/rss-feeds/ACS/lib/dictionaries/cif_core.dic
dictionary named 'cif_core.dic' version 2.4.2 from 2011-04-26.

Automatic conversion script
Id: cif_fix_values 3271 2015-04-21 07:52:19Z andrius 

 Adding full bibliography for 4085970--4085979.cif.
;
_cod_original_sg_symbol_H-M 'P 21/n'
_cod_database_code 4085973

loop_
_symmetry_equiv_pos_as_xyz
'x, y, z'
'-x+1/2, y+1/2, -z+1/2'
'-x, -y, -z'
'x-1/2, -y-1/2, z-1/2'

loop_
_atom_site_label
_atom_site_type_symbol
_atom_site_fract_x
_atom_site_fract_y
_atom_site_fract_z
_atom_site_U_iso_or_equiv
_atom_site_adp_type
_atom_site_occupancy
_atom_site_symmetry_multiplicity
_atom_site_calc_flag
_atom_site_refinement_flags
_atom_site_disorder_assembly
_atom_site_disorder_group
Co Co 0.28339(4) 0.27447(2) 0.01119(2) 0.03119(12) Uani 1 1 d . . .
C1 C 0.3523(3) 0.12819(19) -0.0481(2) 0.0423(6) Uani 1 1 d . B .
H1 H 0.2615 0.0969 -0.1047 0.051 Uiso 1 1 calc R . .
C2 C 0.3228(4) 0.1128(2) 0.0438(2) 0.0474(7) Uani 1 1 d . B .
H2A H 0.2129 0.0702 0.0465 0.057 Uiso 0.60 1 calc PR A 1
H2B H 0.2185 0.0675 0.0509 0.057 Uiso 0.40 1 calc PR A 2
C3A C 0.4015(7) 0.1706(5) 0.1258(4) 0.0467(13) Uani 0.60 1 d P B 1
H3A H 0.3450 0.1663 0.1824 0.056 Uiso 0.60 1 calc PR B 1
C4A C 0.5842(8) 0.2201(6) 0.1431(5) 0.0539(17) Uani 0.60 1 d P B 1
H4AA H 0.6745 0.1668 0.1329 0.065 Uiso 0.60 1 calc PR B 1
H4BA H 0.6237 0.2503 0.2098 0.065 Uiso 0.60 1 calc PR B 1
C3B C 0.4853(14) 0.1294(7) 0.1336(5) 0.0531(19) Uani 0.40 1 d P B 2
H3AB H 0.4571 0.1038 0.1945 0.064 Uiso 0.40 1 calc PR B 2
H3BB H 0.5944 0.0917 0.1248 0.064 Uiso 0.40 1 calc PR B 2
C4B C 0.5088(13) 0.2501(7) 0.1341(6) 0.046(2) Uani 0.40 1 d P B 2
H4B H 0.5040 0.2884 0.1957 0.055 Uiso 0.40 1 calc PR B 2
C5 C 0.5546(3) 0.3095(2) 0.0661(2) 0.0422(6) Uani 1 1 d . B .
H5A H 0.5906 0.3852 0.0872 0.051 Uiso 0.60 1 calc PR C 1
H5B H 0.5848 0.3869 0.0833 0.051 Uiso 0.40 1 calc PR C 2
C6 C 0.5297(3) 0.28243(19) -0.03110(19) 0.0390(6) Uani 1 1 d . B .
H6 H 0.5434 0.3414 -0.0772 0.047 Uiso 1 1 calc R . .
C7 C 0.5279(3) 0.1674(2) -0.06674(19) 0.0413(6) Uani 1 1 d . . .
H7 H 0.6317 0.1259 -0.0260 0.050 Uiso 1 1 calc R B .
C8 C 0.5288(4) 0.1612(3) -0.1736(2) 0.0640(8) Uani 1 1 d . B .
H8A H 0.5253 0.0851 -0.1938 0.077 Uiso 1 1 calc R . .
H8B H 0.6387 0.1952 -0.1833 0.077 Uiso 1 1 calc R . .
H8C H 0.4230 0.1990 -0.2128 0.077 Uiso 1 1 calc R . .
C10 C 0.1403(4) 0.3907(2) -0.0806(2) 0.0502(7) Uani 1 1 d . B .
H10 H 0.1751 0.4227 -0.1383 0.060 Uiso 1 1 calc R . .
C11 C 0.0340(4) 0.3003(2) -0.0820(2) 0.0524(7) Uani 1 1 d . B .
H11 H -0.0236 0.2558 -0.1406 0.063 Uiso 1 1 calc R . .
C12 C 0.0199(4) 0.2828(3) 0.0157(3) 0.0652(10) Uani 1 1 d . B .
H12 H -0.0509 0.2243 0.0381 0.078 Uiso 1 1 calc R . .
C13 C 0.1178(4) 0.3659(3) 0.0741(2) 0.0594(8) Uani 1 1 d . B .
H13 H 0.1307 0.3765 0.1456 0.071 Uiso 1 1 calc R . .
C14 C 0.1921(4) 0.4298(2) 0.0147(2) 0.0548(7) Uani 1 1 d . B .
H14 H 0.2698 0.4947 0.0363 0.066 Uiso 1 1 calc R . .
F1 F 0.1754(3) 0.07749(16) 0.27812(15) 0.0806(6) Uani 1 1 d . . .
F2 F -0.1022(3) 0.02010(16) 0.27875(14) 0.0741(5) Uani 1 1 d . . .
F3 F -0.0452(3) 0.0732(2) 0.13868(14) 0.0873(7) Uani 1 1 d . . .
F4 F 0.0718(3) -0.07965(17) 0.20942(18) 0.0925(7) Uani 1 1 d . . .
B B 0.0261(4) 0.0239(2) 0.2260(2) 0.0419(7) Uani 1 1 d . . .

loop_
_atom_site_aniso_label
_atom_site_aniso_U_11
_atom_site_aniso_U_22
_atom_site_aniso_U_33
_atom_site_aniso_U_23
_atom_site_aniso_U_13
_atom_site_aniso_U_12
Co 0.03041(18) 0.03145(18) 0.03284(18) 0.00248(13) 0.00995(13) 0.00496(13)
C1 0.0408(14) 0.0297(12) 0.0572(16) -0.0074(11) 0.0137(12) -0.0002(10)
C2 0.0512(16) 0.0294(12) 0.0668(18) 0.0107(12) 0.0245(14) 0.0041(11)
C3A 0.042(3) 0.053(3) 0.049(3) 0.026(2) 0.018(2) 0.022(3)
C4A 0.039(3) 0.079(5) 0.040(3) 0.008(3) 0.003(3) 0.015(3)
C3B 0.067(6) 0.050(5) 0.042(4) 0.010(3) 0.013(4) 0.014(4)
C4B 0.046(6) 0.049(5) 0.037(4) -0.006(3) 0.000(4) 0.014(4)
C5 0.0274(12) 0.0450(14) 0.0526(15) -0.0093(12) 0.0070(11) -0.0037(10)
C6 0.0309(12) 0.0376(13) 0.0520(15) 0.0010(11) 0.0169(11) -0.0026(10)
C7 0.0354(13) 0.0422(14) 0.0496(14) -0.0047(11) 0.0169(11) 0.0049(11)
C8 0.0617(19) 0.077(2) 0.0601(19) -0.0147(16) 0.0287(16) 0.0028(16)
C10 0.0443(15) 0.0552(16) 0.0521(16) 0.0193(13) 0.0139(13) 0.0195(13)
C11 0.0361(14) 0.0583(17) 0.0567(17) -0.0067(14) -0.0001(13) 0.0119(13)
C12 0.0342(15) 0.063(2) 0.108(3) 0.0391(19) 0.0352(17) 0.0157(14)
C13 0.0546(18) 0.081(2) 0.0448(15) -0.0003(15) 0.0166(14) 0.0350(17)
C14 0.0470(17) 0.0385(14) 0.075(2) -0.0042(14) 0.0081(15) 0.0150(13)
F1 0.0738(13) 0.0786(13) 0.0803(13) -0.0151(11) 0.0016(10) -0.0278(11)
F2 0.0800(13) 0.0826(13) 0.0737(12) 0.0120(10) 0.0457(11) 0.0070(11)
F3 0.0721(13) 0.1229(18) 0.0641(12) 0.0454(12) 0.0117(10) -0.0092(12)
F4 0.0765(14) 0.0672(13) 0.1255(19) -0.0418(12) 0.0094(13) 0.0176(11)
B 0.0441(16) 0.0418(15) 0.0400(15) -0.0019(12) 0.0105(13) -0.0027(13)

loop_
_atom_type_symbol
_atom_type_description
_atom_type_scat_dispersion_real
_atom_type_scat_dispersion_imag
_atom_type_scat_source
C C 0.0033 0.0016 'International Tables Vol C Tables 4.2.6.8 and 6.1.1.4'
H H 0.0000 0.0000 'International Tables Vol C Tables 4.2.6.8 and 6.1.1.4'
B B 0.0013 0.0007 'International Tables Vol C Tables 4.2.6.8 and 6.1.1.4'
F F 0.0171 0.0103 'International Tables Vol C Tables 4.2.6.8 and 6.1.1.4'
Co Co 0.3494 0.9721 'International Tables Vol C Tables 4.2.6.8 and 6.1.1.4'

loop_
_geom_angle_atom_site_label_1
_geom_angle_atom_site_label_2
_geom_angle_atom_site_label_3
_geom_angle
C12 Co C14 66.74(13)
C12 Co C2 97.69(12)
C14 Co C2 159.65(12)
C12 Co C13 40.35(14)
C14 Co C13 39.10(13)
C2 Co C13 120.59(13)
C12 Co C11 40.85(13)
C14 Co C11 66.59(12)
C2 Co C11 110.83(12)
C13 Co C11 67.63(12)
C12 Co C10 66.91(12)
C14 Co C10 39.70(12)
C2 Co C10 147.61(12)
C13 Co C10 66.50(12)
C11 Co C10 39.12(12)
C12 Co C5 152.26(14)
C14 Co C5 96.40(11)
C2 Co C5 92.32(11)
C13 Co C5 112.95(12)
C11 Co C5 153.02(12)
C10 Co C5 114.70(12)
C12 Co C3A 104.41(16)
C14 Co C3A 129.90(19)
C2 Co C3A 38.55(18)
C13 Co C3A 101.33(17)
C11 Co C3A 138.31(17)
C10 Co C3A 167.82(17)
C5 Co C3A 68.67(16)
C12 Co C1 113.70(13)
C14 Co C1 158.69(12)
C2 Co C1 38.80(10)
C13 Co C1 151.91(13)
C11 Co C1 99.27(11)
C10 Co C1 119.48(12)
C5 Co C1 90.11(10)
C3A Co C1 71.34(18)
C12 Co C6 164.79(12)
C14 Co C6 107.24(12)
C2 Co C6 90.97(10)
C13 Co C6 141.58(12)
C11 Co C6 124.16(12)
C10 Co C6 99.30(11)
C5 Co C6 38.47(10)
C3A Co C6 90.16(15)
C1 Co C6 66.47(10)
C12 Co C4B 125.9(3)
C14 Co C4B 108.8(2)
C2 Co C4B 68.8(2)
C13 Co C4B 100.6(3)
C11 Co C4B 166.6(3)
C10 Co C4B 143.5(3)
C5 Co C4B 36.5(3)
C1 Co C4B 88.4(2)
C6 Co C4B 69.0(3)
C2 C1 C7 124.4(2)
C2 C1 Co 68.38(14)
C7 C1 Co 96.59(15)
C3A C2 C1 125.7(3)
C1 C2 C3B 117.7(4)
C3A C2 Co 72.1(2)
C1 C2 Co 72.83(14)
C3B C2 Co 95.6(3)
C2 C3A C4A 123.5(5)
C2 C3A Co 69.4(2)
C4A C3A Co 94.8(4)
C3A C4A C5 102.2(4)
C4B C3B C2 101.9(6)
C5 C4B C3B 126.8(7)
C5 C4B Co 68.8(4)
C3B C4B Co 93.7(6)
C4B C5 C6 126.4(4)
C6 C5 C4A 119.6(3)
C4B C5 Co 74.7(4)
C6 C5 Co 72.38(14)
C4A C5 Co 94.3(3)
C5 C6 C7 123.3(2)
C5 C6 Co 69.15(14)
C7 C6 Co 96.60(15)
C6 C7 C1 100.34(19)
C6 C7 C8 112.3(2)
C1 C7 C8 112.4(2)
C11 C10 C14 108.7(3)
C11 C10 Co 70.41(16)
C14 C10 Co 69.64(15)
C10 C11 C12 107.0(3)
C10 C11 Co 70.47(15)
C12 C11 Co 68.70(16)
C13 C12 C11 107.5(3)
C13 C12 Co 70.60(16)
C11 C12 Co 70.45(16)
C14 C13 C12 107.5(3)
C14 C13 Co 70.07(16)
C12 C13 Co 69.05(16)
C13 C14 C10 109.3(3)
C13 C14 Co 70.83(16)
C10 C14 Co 70.66(15)
F4 B F3 109.0(3)
F4 B F1 109.3(3)
F3 B F1 111.5(2)
F4 B F2 108.0(2)
F3 B F2 109.1(2)
F1 B F2 109.8(2)

loop_
_geom_bond_atom_site_label_1
_geom_bond_atom_site_label_2
_geom_bond_distance
Co C12 2.036(3)
Co C14 2.046(3)
Co C2 2.055(2)
Co C13 2.056(3)
Co C11 2.059(3)
Co C10 2.060(2)
Co C5 2.074(2)
Co C3A 2.089(5)
Co C1 2.112(2)
Co C6 2.115(2)
Co C4B 2.146(9)
C1 C2 1.385(4)
C1 C7 1.511(3)
C2 C3A 1.368(6)
C2 C3B 1.556(9)
C3A C4A 1.490(8)
C4A C5 1.527(7)
C3B C4B 1.501(12)
C4B C5 1.323(10)
C5 C6 1.381(4)
C6 C7 1.506(3)
C7 C8 1.515(4)
C10 C11 1.379(4)
C10 C14 1.394(4)
C11 C12 1.429(5)
C12 C13 1.411(5)
C13 C14 1.373(4)
F1 B 1.368(3)
F2 B 1.372(4)
F3 B 1.364(3)
F4 B 1.362(4)

loop_
_geom_torsion_atom_site_label_1
_geom_torsion_atom_site_label_2
_geom_torsion_atom_site_label_3
_geom_torsion_atom_site_label_4
_geom_torsion
C12 Co C1 C2 -71.8(2)
C14 Co C1 C2 -158.3(3)
C13 Co C1 C2 -52.7(3)
C11 Co C1 C2 -111.84(18)
C10 Co C1 C2 -147.67(17)
C5 Co C1 C2 93.57(17)
C3A Co C1 C2 26.2(2)
C6 Co C1 C2 124.83(19)
C4B Co C1 C2 57.1(3)
C12 Co C1 C7 163.72(17)
C14 Co C1 C7 77.2(4)
C2 Co C1 C7 -124.5(2)
C13 Co C1 C7 -177.2(2)
C11 Co C1 C7 123.66(18)
C10 Co C1 C7 87.82(19)
C5 Co C1 C7 -30.93(17)
C3A Co C1 C7 -98.3(2)
C6 Co C1 C7 0.32(15)
C4B Co C1 C7 -67.4(3)
C7 C1 C2 C3A 31.2(5)
Co C1 C2 C3A -51.8(3)
C7 C1 C2 C3B -4.4(5)
Co C1 C2 C3B -87.3(4)
C7 C1 C2 Co 83.0(2)
C12 Co C2 C3A -103.5(3)
C14 Co C2 C3A -64.9(4)
C13 Co C2 C3A -67.9(3)
C11 Co C2 C3A -143.6(3)
C10 Co C2 C3A -161.8(3)
C5 Co C2 C3A 50.6(3)
C1 Co C2 C3A 137.9(3)
C6 Co C2 C3A 89.0(3)
C12 Co C2 C1 118.64(19)
C14 Co C2 C1 157.2(3)
C13 Co C2 C1 154.20(16)
C11 Co C2 C1 78.57(18)
C10 Co C2 C1 60.3(3)
C5 Co C2 C1 -87.29(17)
C3A Co C2 C1 -137.9(3)
C6 Co C2 C1 -48.83(17)
C4B Co C2 C1 -115.8(3)
C12 Co C2 C3B -124.1(4)
C14 Co C2 C3B -85.5(5)
C13 Co C2 C3B -88.5(4)
C11 Co C2 C3B -164.2(4)
C10 Co C2 C3B 177.6(4)
C5 Co C2 C3B 30.0(4)
C1 Co C2 C3B 117.2(4)
C6 Co C2 C3B 68.4(4)
C4B Co C2 C3B 1.5(5)
C1 C2 C3A C4A -29.8(7)
Co C2 C3A C4A -81.9(6)
C1 C2 C3A Co 52.1(3)
C12 Co C3A C2 84.2(3)
C14 Co C3A C2 155.77(19)
C13 Co C3A C2 125.5(2)
C11 Co C3A C2 56.6(4)
C10 Co C3A C2 127.5(8)
C5 Co C3A C2 -124.1(3)
C1 Co C3A C2 -26.34(19)
C6 Co C3A C2 -91.4(2)
C12 Co C3A C4A -151.7(4)
C14 Co C3A C4A -80.2(4)
C2 Co C3A C4A 124.0(5)
C13 Co C3A C4A -110.4(4)
C11 Co C3A C4A -179.4(3)
C10 Co C3A C4A -108.5(8)
C5 Co C3A C4A 0.0(4)
C1 Co C3A C4A 97.7(4)
C6 Co C3A C4A 32.7(4)
C2 C3A C4A C5 68.4(7)
Co C3A C4A C5 0.0(5)
C1 C2 C3B C4B 71.5(7)
Co C2 C3B C4B -2.0(6)
C2 C3B C4B C5 -64.2(11)
C2 C3B C4B Co 1.9(6)
C12 Co C4B C5 -149.2(3)
C14 Co C4B C5 -74.8(4)
C2 Co C4B C5 126.7(4)
C13 Co C4B C5 -114.4(3)
C11 Co C4B C5 -142.4(9)
C10 Co C4B C5 -49.8(6)
C1 Co C4B C5 92.4(3)
C6 Co C4B C5 27.0(3)
C12 Co C4B C3B 82.5(6)
C14 Co C4B C3B 157.0(5)
C2 Co C4B C3B -1.5(5)
C13 Co C4B C3B 117.3(5)
C11 Co C4B C3B 89.4(11)
C10 Co C4B C3B -178.0(4)
C5 Co C4B C3B -128.2(8)
C1 Co C4B C3B -35.9(6)
C6 Co C4B C3B -101.2(6)
C3B C4B C5 C6 24.4(13)
Co C4B C5 C6 -53.8(4)
C3B C4B C5 Co 78.2(9)
C3A C4A C5 C6 -72.2(5)
C3A C4A C5 Co 0.0(5)
C12 Co C5 C4B 63.0(5)
C14 Co C5 C4B 113.2(4)
C2 Co C5 C4B -48.4(4)
C13 Co C5 C4B 76.4(4)
C11 Co C5 C4B 161.8(4)
C10 Co C5 C4B 150.0(4)
C1 Co C5 C4B -87.1(4)
C6 Co C5 C4B -137.0(4)
C12 Co C5 C6 -160.0(2)
C14 Co C5 C6 -109.78(17)
C2 Co C5 C6 88.63(16)
C13 Co C5 C6 -146.60(16)
C11 Co C5 C6 -61.2(3)
C10 Co C5 C6 -72.97(18)
C3A Co C5 C6 119.7(2)
C1 Co C5 C6 49.89(16)
C4B Co C5 C6 137.0(4)
C12 Co C5 C4A 80.3(4)
C14 Co C5 C4A 130.5(3)
C2 Co C5 C4A -31.1(3)
C13 Co C5 C4A 93.7(3)
C11 Co C5 C4A 179.1(3)
C10 Co C5 C4A 167.3(3)
C3A Co C5 C4A 0.0(3)
C1 Co C5 C4A -69.8(3)
C6 Co C5 C4A -119.7(3)
C4B C5 C6 C7 -29.4(6)
C4A C5 C6 C7 0.7(4)
Co C5 C6 C7 -84.1(2)
C4B C5 C6 Co 54.7(5)
C4A C5 C6 Co 84.8(3)
C12 Co C6 C5 142.5(5)
C14 Co C6 C5 78.28(18)
C2 Co C6 C5 -92.52(17)
C13 Co C6 C5 54.7(2)
C11 Co C6 C5 151.30(17)
C10 Co C6 C5 118.33(17)
C3A Co C6 C5 -54.0(2)
C1 Co C6 C5 -123.47(18)
C4B Co C6 C5 -25.7(3)
C12 Co C6 C7 -94.3(5)
C14 Co C6 C7 -158.57(16)
C2 Co C6 C7 30.63(18)
C13 Co C6 C7 177.82(17)
C11 Co C6 C7 -85.55(19)
C10 Co C6 C7 -118.52(17)
C5 Co C6 C7 123.1(2)
C3A Co C6 C7 69.2(2)
C1 Co C6 C7 -0.32(15)
C4B Co C6 C7 97.4(3)
C5 C6 C7 C1 69.8(3)
Co C6 C7 C1 0.4(2)
C5 C6 C7 C8 -170.6(2)
Co C6 C7 C8 120.0(2)
C2 C1 C7 C6 -68.7(3)
Co C1 C7 C6 -0.4(2)
C2 C1 C7 C8 171.8(2)
Co C1 C7 C8 -120.0(2)
C12 Co C10 C11 -38.8(2)
C14 Co C10 C11 -119.7(3)
C2 Co C10 C11 27.6(3)
C13 Co C10 C11 -82.9(2)
C5 Co C10 C11 171.53(17)
C3A Co C10 C11 -85.0(9)
C1 Co C10 C11 66.3(2)
C6 Co C10 C11 134.46(18)
C4B Co C10 C11 -158.5(5)
C12 Co C10 C14 80.9(2)
C2 Co C10 C14 147.3(2)
C13 Co C10 C14 36.77(19)
C11 Co C10 C14 119.7(3)
C5 Co C10 C14 -68.8(2)
C3A Co C10 C14 34.7(9)
C1 Co C10 C14 -173.99(18)
C6 Co C10 C14 -105.84(19)
C4B Co C10 C14 -38.8(5)
C14 C10 C11 C12 -0.1(3)
Co C10 C11 C12 59.22(18)
C14 C10 C11 Co -59.30(19)
C12 Co C11 C10 118.2(3)
C14 Co C11 C10 37.20(18)
C2 Co C11 C10 -164.61(17)
C13 Co C11 C10 79.8(2)
C5 Co C11 C10 -17.2(3)
C3A Co C11 C10 161.6(3)
C1 Co C11 C10 -126.12(18)
C6 Co C11 C10 -58.3(2)
C4B Co C11 C10 109.7(11)
C14 Co C11 C12 -81.0(2)
C2 Co C11 C12 77.2(2)
C13 Co C11 C12 -38.37(19)
C10 Co C11 C12 -118.2(3)
C5 Co C11 C12 -135.3(3)
C3A Co C11 C12 43.4(3)
C1 Co C11 C12 115.71(19)
C6 Co C11 C12 -176.50(18)
C4B Co C11 C12 -8.5(11)
C10 C11 C12 C13 0.9(3)
Co C11 C12 C13 61.24(19)
C10 C11 C12 Co -60.35(19)
C14 Co C12 C13 -36.99(18)
C2 Co C12 C13 129.35(19)
C11 Co C12 C13 -117.5(2)
C10 Co C12 C13 -80.34(19)
C5 Co C12 C13 19.2(3)
C3A Co C12 C13 90.6(2)
C1 Co C12 C13 166.26(17)
C6 Co C12 C13 -106.5(5)
C4B Co C12 C13 60.0(3)
C14 Co C12 C11 80.55(19)
C2 Co C12 C11 -113.10(19)
C13 Co C12 C11 117.5(2)
C10 Co C12 C11 37.20(17)
C5 Co C12 C11 136.7(3)
C3A Co C12 C11 -151.8(2)
C1 Co C12 C11 -76.19(19)
C6 Co C12 C11 11.1(6)
C4B Co C12 C11 177.6(3)
C11 C12 C13 C14 -1.4(3)
Co C12 C13 C14 59.77(19)
C11 C12 C13 Co -61.14(19)
C12 Co C13 C14 -118.8(3)
C2 Co C13 C14 178.33(18)
C11 Co C13 C14 -79.93(19)
C10 Co C13 C14 -37.32(18)
C5 Co C13 C14 70.8(2)
C3A Co C13 C14 142.2(2)
C1 Co C13 C14 -146.3(2)
C6 Co C13 C14 37.3(3)
C4B Co C13 C14 106.8(3)
C14 Co C13 C12 118.8(3)
C2 Co C13 C12 -62.9(2)
C11 Co C13 C12 38.84(18)
C10 Co C13 C12 81.5(2)
C5 Co C13 C12 -170.44(18)
C3A Co C13 C12 -99.0(2)
C1 Co C13 C12 -27.5(3)
C6 Co C13 C12 156.11(19)
C4B Co C13 C12 -134.4(3)
C12 C13 C14 C10 1.3(3)
Co C13 C14 C10 60.46(19)
C12 C13 C14 Co -59.12(19)
C11 C10 C14 C13 -0.8(3)
Co C10 C14 C13 -60.57(19)
C11 C10 C14 Co 59.78(19)
C12 Co C14 C13 38.2(2)
C2 Co C14 C13 -4.1(4)
C11 Co C14 C13 82.8(2)
C10 Co C14 C13 119.5(3)
C5 Co C14 C13 -118.95(19)
C3A Co C14 C13 -51.5(3)
C1 Co C14 C13 134.0(3)
C6 Co C14 C13 -156.76(18)
C4B Co C14 C13 -83.7(3)
C12 Co C14 C10 -81.3(2)
C2 Co C14 C10 -123.6(3)
C13 Co C14 C10 -119.5(3)
C11 Co C14 C10 -36.67(18)
C5 Co C14 C10 121.55(19)
C3A Co C14 C10 -171.0(2)
C1 Co C14 C10 14.5(4)
C6 Co C14 C10 83.75(19)
C4B Co C14 C10 156.8(3)
